data_4313555
loop_
_publ_author_name
'Joe Otsuki'
'Nobuyuki Omokawa'
'Kenji Yoshiba'
'Isao Yoshikawa'
'Tetsuo Akasaka'
'Tomoyoshi Suenobu'
'Toshio Takido'
'Koji Araki'
'Shunichi Fukuzumi'

_publ_section_title
;
 Synthesis and Structural, Electrochemical, and Optical Properties of
 Ru(II) Complexes with Azobis(2,2'-bipyridine)s
;
_journal_name_full 'Inorganic Chemistry'
_journal_page_first 3057
_journal_page_last 3066
_journal_paper_doi 10.1021/ic026040g
_journal_volume 42
_journal_year 2003
_chemical_formula_moiety 'C20 H14 N6'
_chemical_formula_sum 'C20 H14 N6'
_chemical_formula_weight 338.37
_chemical_name_systematic
; 
? 
;
_space_group_IT_number 14
_symmetry_cell_setting monoclinic
_symmetry_space_group_name_Hall '-P 2ybc'
_symmetry_space_group_name_H-M 'P 1 21/c 1'
_atom_sites_solution_hydrogens geom
_atom_sites_solution_primary direct
_atom_sites_solution_secondary difmap
_audit_creation_method SHELXL-97
_cell_angle_alpha 90.00
_cell_angle_beta 166.3251(10)
_cell_angle_gamma 90.00
_cell_formula_units_Z 2
_cell_length_a 22.4950(10)
_cell_length_b 6.2560(3)
_cell_length_c 23.6990(10)
_cell_measurement_reflns_used 6428
_cell_measurement_temperature 100(2)
_cell_measurement_theta_max 73.43
_cell_measurement_theta_min 3.95
_cell_volume 788.47(8)
_computing_cell_refinement 'Denzo and Scalepack'
_computing_data_collection 'MacScience Xpress'
_computing_data_reduction 'Denzo and Scalepack'
_computing_molecular_graphics maXus
_computing_structure_refinement 'SHELXL-97 (Sheldrick, 1997)'
_computing_structure_solution 'SHELXS-97 (Sheldrick, 1990)'
_diffrn_ambient_temperature 100(2)
_diffrn_measured_fraction_theta_full 0.887
_diffrn_measured_fraction_theta_max 0.887
_diffrn_measurement_device_type 'MacScience DIP-Labo'
_diffrn_measurement_method IP
_diffrn_radiation_monochromator graphite
_diffrn_radiation_source 'fine-focus sealed tube'
_diffrn_radiation_type CuK\a
_diffrn_radiation_wavelength 1.54180
_diffrn_reflns_av_R_equivalents 0.039
_diffrn_reflns_av_sigmaI/netI 0.0152
_diffrn_reflns_limit_h_max 27
_diffrn_reflns_limit_h_min 0
_diffrn_reflns_limit_k_max 7
_diffrn_reflns_limit_k_min 0
_diffrn_reflns_limit_l_max 6
_diffrn_reflns_limit_l_min -28
_diffrn_reflns_number 6428
_diffrn_reflns_theta_full 73.43
_diffrn_reflns_theta_max 73.43
_diffrn_reflns_theta_min 3.95
_exptl_absorpt_coefficient_mu 0.722
_exptl_absorpt_correction_T_max 0.9157
_exptl_absorpt_correction_T_min 0.8146
_exptl_absorpt_correction_type integration
_exptl_crystal_colour red
_exptl_crystal_density_diffrn 1.425
_exptl_crystal_density_method 'not measured'
_exptl_crystal_description needle
_exptl_crystal_F_000 352
_exptl_crystal_size_max 0.11
_exptl_crystal_size_mid 0.12
_exptl_crystal_size_min 0.37
_refine_diff_density_max 0.234
_refine_diff_density_min -0.370
_refine_diff_density_rms 0.083
_refine_ls_extinction_method none
_refine_ls_goodness_of_fit_ref 1.086
_refine_ls_hydrogen_treatment mixed
_refine_ls_matrix_type full
_refine_ls_number_parameters 125
_refine_ls_number_reflns 1402
_refine_ls_number_restraints 0
_refine_ls_restrained_S_all 1.086
_refine_ls_R_factor_all 0.0607
_refine_ls_R_factor_gt 0.0597
_refine_ls_shift/su_max 0.004
_refine_ls_shift/su_mean 0.001
_refine_ls_structure_factor_coef Fsqd
_refine_ls_weighting_details 'calc w=1/[\s^2^(Fo^2^)+(0.1026P)^2^+0.3235P] where P=(Fo^2^+2Fc^2^)/3'
_refine_ls_weighting_scheme calc
_refine_ls_wR_factor_gt 0.1595
_refine_ls_wR_factor_ref 0.1614
_reflns_number_gt 1344
_reflns_number_total 1402
_reflns_threshold_expression >2sigma(I)
_cod_data_source_file ic026040gsi20030321_102023_1.cif
_cod_data_source_block 5,5''-azo
_cod_original_cell_volume 788.46(6)
_cod_database_code 4313555

loop_
_symmetry_equiv_pos_as_xyz
'x, y, z'
'-x, y+1/2, -z+1/2'
'-x, -y, -z'
'x, -y-1/2, z-1/2'

loop_
_atom_site_label
_atom_site_type_symbol
_atom_site_fract_x
_atom_site_fract_y
_atom_site_fract_z
_atom_site_U_iso_or_equiv
_atom_site_adp_type
_atom_site_occupancy
_atom_site_symmetry_multiplicity
_atom_site_calc_flag
_atom_site_refinement_flags
_atom_site_disorder_assembly
_atom_site_disorder_group
N5 N 0.4074(2) 0.5598(2) 0.4093(2) 0.0246(3) Uani 1 1 d . . .
C3 C 0.7339(3) 0.9720(3) 0.6241(3) 0.0254(4) Uani 1 1 d . . .
H3 H 0.8965 1.0151 0.7606 0.034(5) Uiso 1 1 d R . .
N7 N 0.7677(2) 1.3271(2) 0.5834(2) 0.0264(4) Uani 1 1 d . . .
N1 N 0.2899(2) 1.0400(2) 0.2189(2) 0.0255(3) Uani 1 1 d . . .
C2 C 0.5215(3) 1.0918(2) 0.4142(3) 0.0229(4) Uani 1 1 d . . .
C5 C 0.4694(3) 0.7371(3) 0.4320(3) 0.0232(4) Uani 1 1 d . . .
C8 C 0.5395(3) 1.2851(3) 0.3948(3) 0.0235(4) Uani 1 1 d . . .
C4 C 0.7084(3) 0.7927(3) 0.6336(3) 0.0252(4) Uani 1 1 d . . .
H4 H 0.8521 0.7073 0.7758 0.036(5) Uiso 1 1 d R . .
C9 C 0.3306(3) 1.4143(3) 0.1921(3) 0.0257(4) Uani 1 1 d . . .
H9 H 0.1710 1.3813 0.0617 0.042(6) Uiso 1 1 d R . .
C6 C 0.2686(3) 0.8669(3) 0.2318(3) 0.0253(4) Uani 1 1 d . . .
H6 H 0.1047 0.8297 0.0944 0.035(5) Uiso 1 1 d R . .
C11 C 0.5929(3) 1.6372(3) 0.3774(3) 0.0280(4) Uani 1 1 d . . .
H11 H 0.6182 1.7608 0.3774 0.030(5) Uiso 1 1 d R . .
C10 C 0.3587(3) 1.5924(3) 0.1840(3) 0.0283(4) Uani 1 1 d . . .
H10 H 0.2119 1.6956 0.0385 0.044(6) Uiso 1 1 d R . .
C12 C 0.7895(3) 1.4997(3) 0.5708(3) 0.0286(4) Uani 1 1 d . . .
H12 H 0.9511 1.5295 0.7037 0.035(5) Uiso 1 1 d R . .

loop_
_atom_site_aniso_label
_atom_site_aniso_U_11
_atom_site_aniso_U_22
_atom_site_aniso_U_33
_atom_site_aniso_U_23
_atom_site_aniso_U_13
_atom_site_aniso_U_12
N5 0.0280(6) 0.0247(7) 0.0272(6) 0.0018(5) 0.0270(6) 0.0016(5)
C3 0.0244(7) 0.0282(9) 0.0248(7) 0.0000(6) 0.0239(7) -0.0001(6)
N7 0.0275(6) 0.0279(8) 0.0283(6) -0.0006(5) 0.0273(6) -0.0009(5)
N1 0.0260(6) 0.0272(7) 0.0268(6) 0.0017(5) 0.0258(6) 0.0011(5)
C2 0.0249(6) 0.0243(8) 0.0249(7) 0.0001(6) 0.0244(6) 0.0005(6)
C5 0.0261(6) 0.0252(8) 0.0253(7) 0.0006(6) 0.0252(6) 0.0007(6)
C8 0.0273(7) 0.0252(8) 0.0270(7) -0.0013(6) 0.0266(7) -0.0008(6)
C4 0.0242(7) 0.0278(9) 0.0237(7) 0.0029(6) 0.0233(7) 0.0030(6)
C9 0.0300(7) 0.0265(9) 0.0298(7) 0.0018(6) 0.0293(7) 0.0020(6)
C6 0.0256(7) 0.0266(8) 0.0256(7) 0.0013(6) 0.0249(7) 0.0006(6)
C11 0.0383(8) 0.0261(9) 0.0373(8) -0.0022(7) 0.0372(8) -0.0030(7)
C10 0.0356(8) 0.0277(9) 0.0337(8) 0.0025(7) 0.0340(8) 0.0026(7)
C12 0.0322(8) 0.0308(9) 0.0325(8) -0.0033(7) 0.0317(8) -0.0037(7)

loop_
_atom_type_symbol
_atom_type_description
_atom_type_scat_dispersion_real
_atom_type_scat_dispersion_imag
_atom_type_scat_source
C C 0.0181 0.0091 'International Tables Vol C Tables 4.2.6.8 and 6.1.1.4'
H H 0.0000 0.0000 'International Tables Vol C Tables 4.2.6.8 and 6.1.1.4'
N N 0.0311 0.0180 'International Tables Vol C Tables 4.2.6.8 and 6.1.1.4'

loop_
_geom_angle_atom_site_label_1
_geom_angle_atom_site_label_2
_geom_angle_atom_site_label_3
_geom_angle
_geom_angle_site_symmetry_1
_geom_angle_site_symmetry_3
_geom_angle_publ_flag
N5 N5 C5 113.47(16) 3_666 . ?
C4 C3 C2 119.55(15) . . ?
C4 C3 H3 120.5 . . ?
C2 C3 H3 120.0 . . ?
C12 N7 C8 117.39(14) . . ?
C6 N1 C2 117.39(14) . . ?
N1 C2 C3 122.36(15) . . ?
N1 C2 C8 116.19(14) . . ?
C3 C2 C8 121.46(14) . . ?
C6 C5 C4 118.40(15) . . ?
C6 C5 N5 115.22(14) . . ?
C4 C5 N5 126.37(14) . . ?
N7 C8 C9 122.65(15) . . ?
N7 C8 C2 116.03(14) . . ?
C9 C8 C2 121.32(14) . . ?
C3 C4 C5 118.45(15) . . ?
C3 C4 H4 120.8 . . ?
C5 C4 H4 120.8 . . ?
C10 C9 C8 118.75(15) . . ?
C10 C9 H9 120.7 . . ?
C8 C9 H9 120.6 . . ?
N1 C6 C5 123.83(15) . . ?
N1 C6 H6 118.1 . . ?
C5 C6 H6 118.1 . . ?
C12 C11 C10 118.21(15) . . ?
C12 C11 H11 121.0 . . ?
C10 C11 H11 120.8 . . ?
C9 C10 C11 119.06(15) . . ?
C9 C10 H10 123.6 . . ?
C11 C10 H10 117.4 . . ?
N7 C12 C11 123.94(15) . . ?
N7 C12 H12 117.8 . . ?
C11 C12 H12 118.2 . . ?

loop_
_geom_bond_atom_site_label_1
_geom_bond_atom_site_label_2
_geom_bond_distance
_geom_bond_site_symmetry_2
_geom_bond_publ_flag
N5 N5 1.262(3) 3_666 ?
N5 C5 1.417(2) . ?
C3 C4 1.375(2) . ?
C3 C2 1.395(2) . ?
C3 H3 0.9603 . ?
N7 C12 1.335(2) . ?
N7 C8 1.345(2) . ?
N1 C6 1.334(2) . ?
N1 C2 1.345(2) . ?
C2 C8 1.483(2) . ?
C5 C6 1.388(2) . ?
C5 C4 1.391(2) . ?
C8 C9 1.394(2) . ?
C4 H4 0.9602 . ?
C9 C10 1.383(2) . ?
C9 H9 0.9599 . ?
C6 H6 0.9593 . ?
C11 C12 1.384(2) . ?
C11 C10 1.385(2) . ?
C11 H11 0.9601 . ?
C10 H10 1.0410 . ?
C12 H12 0.9590 . ?
